data_4342503
loop_
_publ_author_name
'Dinnebier, Robert E.'
'Run\<cevski, Tom\<ce'
'Fischer, Andrea'
'Eggert, Gerhard'

_publ_section_title
;
 Solid-state structure of a degradation product frequently observed on
 historic metal objects.
;
_journal_issue 6
_journal_name_full 'Inorganic chemistry'
_journal_page_first 2638
_journal_page_last 2642
_journal_paper_doi 10.1021/ic5027637
_journal_volume 54
_journal_year 2015
_chemical_formula_moiety 'C8 H18 Cu4 Na4 O23'
_chemical_formula_structural 'C8 H18 Cu4 Na4 O23'
_chemical_formula_sum 'C8 H18 Cu4 Na4 O23'
_chemical_formula_weight 828.36
_chemical_name_common 'blue-green corrosion product'
_chemical_name_systematic 'sodium copper formate hydroxide oxide hydrate'
_space_group_IT_number 86
_symmetry_cell_setting tetragonal
_symmetry_Int_Tables_number 86
_symmetry_space_group_name_Hall 'P 4n -1n'
_symmetry_space_group_name_H-M 'P 42/n :1'
_cell_angle_alpha 90
_cell_angle_beta 90
_cell_angle_gamma 90
_cell_formula_units_Z 2
_cell_length_a 8.425109(97)
_cell_length_b 8.425109(97)
_cell_length_c 17.47962(29)
_cell_measurement_temperature 293
_cell_measurement_wavelength 0.7093
_cell_volume 1240.75(3)
_computing_structure_refinement 'TOPAS-4.2 (Bruker AXS 2009)'
_diffrn_ambient_environment air
_diffrn_ambient_temperature 293
_diffrn_measurement_device_type Bruker
_diffrn_radiation_type MoK\a1
_diffrn_radiation_wavelength 0.7093
_diffrn_source 'sealed X-ray tube'
_diffrn_source_target Mo
_exptl_absorpt_correction_type none
_exptl_crystal_colour green
_exptl_crystal_density_diffrn 2.217
_exptl_crystal_description powder
_pd_meas_scan_method step
_pd_proc_2theta_range_inc 0.015
_pd_proc_2theta_range_max 85.000000
_pd_proc_2theta_range_min 5.000000
_pd_proc_ls_background_function 'Chebyshev polynoms'
_pd_proc_ls_profile_function 'fundamental parameter'
_pd_proc_ls_prof_R_factor 1.259
_pd_proc_ls_prof_wR_expected 1.042
_pd_proc_ls_prof_wR_factor 1.662
_pd_proc_wavelength 0.7093
_refine_ls_goodness_of_fit_all 1.595
_refine_ls_hydrogen_treatment 'added by Mercury'
_refine_ls_number_parameters 70
_refine_ls_R_factor_all 0.549
_cod_data_source_file ic5027637_si_001.cif
_cod_data_source_block Corr1
_cod_depositor_comments
;
The following automatic conversions were performed:

'_geom_bond_publ_flag' value 'N' changed to 'n' according to
/usr/data/users/saulius/crontab/automatic-downloads/rss-feeds/ACS/lib/dictionaries/cif_core.dic
dictionary named 'cif_core.dic' version 2.4.2 from 2011-04-26 (8
times).

'_geom_angle_publ_flag' value 'N' changed to 'n' according to
/usr/data/users/saulius/crontab/automatic-downloads/rss-feeds/ACS/lib/dictionaries/cif_core.dic
dictionary named 'cif_core.dic' version 2.4.2 from 2011-04-26.

Automatic conversion script
Id: cif_fix_values 3008 2015-01-20 13:52:24Z robertas 

 Adding full bibliography for 4342503.cif.

2021-08-30
Z value and formula fixed to values more according to usual
chemical conventions.                 miguel
;
_cod_original_formula_sum 'C4 H9 Cu2 Na2 O11.5'
_cod_original_formula_weight 414.18
_cod_original_formula_moiety 'C4 H9 Cu2 Na2 O11.5'
_cod_original_formula_units_Z 4
_cod_original_cell_volume 1240.747(35)
_cod_original_sg_symbol_H-M P42/n
_cod_database_code 4342503

loop_
_symmetry_equiv_pos_as_xyz
'x, y, z '
'-x+1/2, -y+1/2, -z+1/2 '
'-y, x, -z '
'-y+1/2, x+1/2, z+1/2 '
'y, -x, -z '
'y+1/2, -x+1/2, z+1/2 '
'-x, -y, z '
'x+1/2, y+1/2, -z+1/2 '

loop_
_atom_site_label
_atom_site_type_symbol
_atom_site_symmetry_multiplicity
_atom_site_fract_x
_atom_site_fract_y
_atom_site_fract_z
_atom_site_occupancy
_atom_site_U_iso_or_equiv
_atom_site_thermal_displace_type
O1 O 8 0.2869(11) 0.1816(14) 0.64888(56) 1 0.0001(3) Uiso
O2 O 8 0.1722(12) 0.4182(10) 0.63061(48) 1 0.0001(3) Uiso
C8 C 8 0.2674(20) 0.3203(22) 0.65710(79) 1 0.017(6) Uiso
H2 H 8 0.352602 0.372587 0.696664 1 0.0255 Uiso
Cu1 Cu 8 0.15079(27) 0.08887(30) 0.57119(12) 1 0.014(7) Uiso
Na1 Na 4 0.5 0.0 0.67202(70) 1 0.017(8) Uiso
Na2 Na 4 0.0 0.5 0.52966(62) 1 0.030(2) Uiso
O3 O 8 0.34002(79) -0.1183(13) 0.56863(57) 1 0.0001(3) Uiso
O5 O 8 0.1816(14) -0.2880(12) 0.51189(55) 1 0.0026(3) Uiso
C9 C 8 0.2988(22) -0.2548(25) 0.5526(13) 1 0.018(4) Uiso
H1 H 8 0.363398 -0.34931 0.579388 1 0.027 Uiso
O4 O 4 0.0 0.0 0.64143(82) 1 0.017(8) Uiso
H5 H 4 0.0 0.0 0.699043 1 0.0255 Uiso
O6 O 2 0.0 0.0 0.5 1 0.0001(4) Uiso
O7 O 8 0.6058(11) 0.18082(95) 0.76940(59) 1 0.018(7) Uiso
H3 H 8 0.70486 0.151964 0.797105 1 0.027 Uiso
H4 H 8 0.55125 0.281799 0.780245 1 0.027 Uiso

loop_
_geom_angle_atom_site_label_1
_geom_angle_atom_site_label_2
_geom_angle_atom_site_label_3
_geom_angle
_geom_angle_site_symmetry_1
_geom_angle_site_symmetry_2
_geom_angle_site_symmetry_3
_geom_angle_publ_flag
C6 C1 C2 118(3) 1.555 1.555 1.555 n

loop_
_geom_bond_atom_site_label_1
_geom_bond_atom_site_label_2
_geom_bond_distance
_geom_bond_site_symmetry_1
_geom_bond_site_symmetry_2
_geom_bond_publ_flag
Cu1 O1 1.942(10) 1.555 1.555 n
Cu1 O4 1.919(10) 1.555 1.555 n
Cu1 O6 1.930(10) 1.555 1.555 n
Cu1 O3 2.364(10) 1.555 1.555 n
Na1 O1 2.393(10) 1.555 1.555 n
Na1 O3 2.465(10) 1.555 1.555 n
Na1 O7 2.452(10) 1.555 1.555 n
Na2 O2 2.386(10) 1.555 1.555 n
